data_7017450
loop_
_publ_author_name
'Larocque, Timothy G.'
'Badaj, Anna C.'
'Dastgir, Sarim'
'Lavoie, Gino G.'

_publ_section_title
;
 New stable aryl-substituted acyclic imino-N-heterocyclic carbene:
 synthesis, characterisation and coordination to early transition metals.
;
_journal_issue 47
_journal_name_full 'Dalton transactions (Cambridge, England : 2003)'
_journal_page_first 12705
_journal_page_last 12712
_journal_paper_doi 10.1039/c1dt11565k
_journal_volume 40
_journal_year 2011
_chemical_formula_moiety 'C25 H31 Cl4 N3 Ti, C H2 Cl2'
_chemical_formula_sum 'C26 H33 Cl6 N3 Ti'
_chemical_formula_weight 648.15
_chemical_name_systematic
;
?
;
_space_group_IT_number 14
_symmetry_cell_setting monoclinic
_symmetry_space_group_name_Hall '-P 2yn'
_symmetry_space_group_name_H-M 'P 1 21/n 1'
_atom_sites_solution_hydrogens geom
_atom_sites_solution_primary direct
_atom_sites_solution_secondary difmap
_audit_creation_method SHELXL-97
_cell_angle_alpha 90.00
_cell_angle_beta 93.221(3)
_cell_angle_gamma 90.00
_cell_formula_units_Z 4
_cell_length_a 9.7534(5)
_cell_length_b 18.8425(11)
_cell_length_c 16.5548(7)
_cell_measurement_reflns_used 20804
_cell_measurement_temperature 150(1)
_cell_measurement_theta_max 25.1
_cell_measurement_theta_min 2.6
_cell_volume 3037.6(3)
_computing_cell_refinement 'Denzo-SMN (Otwinowski & Minor, 1997)'
_computing_data_collection 'Collect (Nonius B.V., 1997-2002)'
_computing_data_reduction Denzo-SMN
_computing_molecular_graphics 'PLATON (Spek, 2009)'
_computing_publication_material 'SHELXTL V6.1'
_computing_structure_refinement 'SHELXTL V6.1 (Sheldrick, 2008)'
_computing_structure_solution 'SIR-92 (Altomare et al., 1994)'
_diffrn_ambient_temperature 150(1)
_diffrn_detector_area_resol_mean 9
_diffrn_measured_fraction_theta_full 0.996
_diffrn_measured_fraction_theta_max 0.996
_diffrn_measurement_device_type 'Nonius KappaCCD'
_diffrn_measurement_method '\f scans and \w scans with \k offsets'
_diffrn_radiation_monochromator graphite
_diffrn_radiation_source 'fine-focus sealed tube'
_diffrn_radiation_type MoK\a
_diffrn_radiation_wavelength 0.71073
_diffrn_reflns_av_R_equivalents 0.0855
_diffrn_reflns_av_sigmaI/netI 0.0765
_diffrn_reflns_limit_h_max 11
_diffrn_reflns_limit_h_min -11
_diffrn_reflns_limit_k_max 22
_diffrn_reflns_limit_k_min -20
_diffrn_reflns_limit_l_max 19
_diffrn_reflns_limit_l_min -19
_diffrn_reflns_number 20804
_diffrn_reflns_theta_full 25.07
_diffrn_reflns_theta_max 25.07
_diffrn_reflns_theta_min 2.60
_exptl_absorpt_coefficient_mu 0.830
_exptl_absorpt_correction_T_max 0.977
_exptl_absorpt_correction_T_min 0.774
_exptl_absorpt_correction_type multi-scan
_exptl_absorpt_process_details
;
multi-scan from symmetry-related measurements
Sortav (Blessing 1995)
;
_exptl_crystal_colour orange
_exptl_crystal_density_diffrn 1.417
_exptl_crystal_density_method 'not measured'
_exptl_crystal_description needle
_exptl_crystal_F_000 1336
_exptl_crystal_size_max 0.15
_exptl_crystal_size_mid 0.06
_exptl_crystal_size_min 0.04
_refine_diff_density_max 1.290
_refine_diff_density_min -1.080
_refine_diff_density_rms 0.083
_refine_ls_extinction_method none
_refine_ls_goodness_of_fit_ref 1.042
_refine_ls_hydrogen_treatment constr
_refine_ls_matrix_type full
_refine_ls_number_parameters 337
_refine_ls_number_reflns 5388
_refine_ls_number_restraints 18
_refine_ls_restrained_S_all 1.045
_refine_ls_R_factor_all 0.1173
_refine_ls_R_factor_gt 0.0675
_refine_ls_shift/su_max 0.000
_refine_ls_shift/su_mean 0.000
_refine_ls_structure_factor_coef Fsqd
_refine_ls_weighting_details 'calc w=1/[\s^2^(Fo^2^)+(0.0717P)^2^+7.0837P] where P=(Fo^2^+2Fc^2^)/3'
_refine_ls_weighting_scheme calc
_refine_ls_wR_factor_gt 0.1643
_refine_ls_wR_factor_ref 0.1895
_reflns_number_gt 3386
_reflns_number_total 5388
_reflns_threshold_expression I>2\s(I)
_cod_data_source_file c1dt11565k.txt
_cod_data_source_block k1010
_cod_depositor_comments
;
The following automatic conversions were performed:

'_symmetry_cell_setting' value 'Monoclinic' changed to 'monoclinic'
according to /home/saulius/struct/CIF-dictionaries/cif_core.dic
dictionary named 'cif_core.dic' version 2.4.1 from 2010-06-29.

Automatic conversion script
Id: cif_fix_values 1715 2011-07-08 13:25:40Z adriana 
;
_cod_original_sg_symbol_H-M 'P 21/n'
_cod_database_code 7017450

loop_
_symmetry_equiv_pos_as_xyz
'x, y, z'
'-x+1/2, y+1/2, -z+1/2'
'-x, -y, -z'
'x-1/2, -y-1/2, z-1/2'

loop_
_atom_site_label
_atom_site_type_symbol
_atom_site_fract_x
_atom_site_fract_y
_atom_site_fract_z
_atom_site_U_iso_or_equiv
_atom_site_adp_type
_atom_site_occupancy
_atom_site_symmetry_multiplicity
_atom_site_calc_flag
_atom_site_refinement_flags
_atom_site_disorder_assembly
_atom_site_disorder_group
Ti1 Ti 0.73626(10) 0.28688(5) 0.27616(5) 0.0364(3) Uani 1 1 d . . .
Cl3 Cl 0.96837(15) 0.30114(8) 0.28837(8) 0.0482(4) Uani 1 1 d . . .
Cl2 Cl 0.50298(15) 0.30342(8) 0.26966(9) 0.0508(4) Uani 1 1 d . . .
Cl4 Cl 0.73612(18) 0.19681(7) 0.18410(8) 0.0535(4) Uani 1 1 d . . .
Cl1 Cl 0.73217(15) 0.23159(7) 0.39558(8) 0.0451(4) Uani 1 1 d . . .
N1 N 0.7457(4) 0.4496(2) 0.2683(2) 0.0377(11) Uani 1 1 d . . .
N2 N 0.7375(4) 0.4260(2) 0.3951(3) 0.0388(11) Uani 1 1 d . . .
N3 N 0.7444(4) 0.3675(2) 0.1676(2) 0.0337(10) Uani 1 1 d . . .
C1 C 0.7395(5) 0.3945(3) 0.3223(3) 0.0358(12) Uani 1 1 d . . .
C2 C 0.7502(6) 0.5142(3) 0.3092(4) 0.0483(15) Uani 1 1 d . . .
H2A H 0.7556 0.5601 0.2860 0.058 Uiso 1 1 calc R . .
C3 C 0.7453(6) 0.4987(3) 0.3873(4) 0.0495(15) Uani 1 1 d . . .
H3A H 0.7469 0.5320 0.4304 0.059 Uiso 1 1 calc R . .
C4 C 0.7493(5) 0.4345(3) 0.1827(3) 0.0359(12) Uani 1 1 d . . .
C5 C 0.7563(6) 0.5000(3) 0.1280(3) 0.0414(13) Uani 1 1 d . . .
C24 C 0.6262(6) 0.5461(3) 0.1379(4) 0.0543(16) Uani 1 1 d . . .
H24A H 0.5444 0.5193 0.1193 0.081 Uiso 1 1 calc R . .
H24B H 0.6323 0.5895 0.1056 0.081 Uiso 1 1 calc R . .
H24C H 0.6198 0.5587 0.1950 0.081 Uiso 1 1 calc R . .
C23 C 0.8918(6) 0.5406(3) 0.1503(4) 0.0536(16) Uani 1 1 d . . .
H23A H 0.9692 0.5147 0.1290 0.080 Uiso 1 1 calc R . .
H23B H 0.9048 0.5443 0.2092 0.080 Uiso 1 1 calc R . .
H23C H 0.8868 0.5882 0.1266 0.080 Uiso 1 1 calc R . .
C25 C 0.7580(7) 0.4841(3) 0.0367(3) 0.0586(17) Uani 1 1 d . . .
H25A H 0.8424 0.4585 0.0256 0.088 Uiso 1 1 calc R . .
H25B H 0.7543 0.5288 0.0063 0.088 Uiso 1 1 calc R . .
H25C H 0.6782 0.4549 0.0200 0.088 Uiso 1 1 calc R . .
C14 C 0.7312(6) 0.3931(3) 0.4742(3) 0.0387(13) Uani 1 1 d . . .
C19 C 0.6029(6) 0.3838(3) 0.5053(3) 0.0432(14) Uani 1 1 d . . .
C18 C 0.5997(6) 0.3578(3) 0.5846(3) 0.0480(15) Uani 1 1 d . . .
H18A H 0.5136 0.3510 0.6075 0.058 Uiso 1 1 calc R . .
C17 C 0.7201(7) 0.3415(3) 0.6306(3) 0.0497(15) Uani 1 1 d . . .
C16 C 0.8441(6) 0.3509(3) 0.5960(3) 0.0430(14) Uani 1 1 d . . .
H16A H 0.9262 0.3389 0.6265 0.052 Uiso 1 1 calc R . .
C15 C 0.8537(6) 0.3773(3) 0.5182(3) 0.0409(13) Uani 1 1 d . . .
C22 C 0.4719(6) 0.4012(3) 0.4573(4) 0.0558(16) Uani 1 1 d . . .
H22A H 0.4725 0.3786 0.4040 0.084 Uiso 1 1 calc R . .
H22B H 0.4641 0.4527 0.4507 0.084 Uiso 1 1 calc R . .
H22C H 0.3936 0.3835 0.4860 0.084 Uiso 1 1 calc R . .
C21 C 0.7139(8) 0.3159(4) 0.7168(3) 0.0645(19) Uani 1 1 d . . .
H21A H 0.7865 0.3389 0.7507 0.097 Uiso 1 1 calc R . .
H21B H 0.7270 0.2643 0.7186 0.097 Uiso 1 1 calc R . .
H21C H 0.6242 0.3278 0.7370 0.097 Uiso 1 1 calc R . .
C20 C 0.9916(6) 0.3900(3) 0.4845(4) 0.0520(15) Uani 1 1 d . . .
H20A H 1.0642 0.3746 0.5239 0.078 Uiso 1 1 calc R . .
H20B H 1.0024 0.4407 0.4733 0.078 Uiso 1 1 calc R . .
H20C H 0.9980 0.3630 0.4342 0.078 Uiso 1 1 calc R . .
C6 C 0.7461(6) 0.3394(3) 0.0853(3) 0.0371(13) Uani 1 1 d . . .
C11 C 0.6202(6) 0.3257(3) 0.0430(3) 0.0417(14) Uani 1 1 d . . .
C10 C 0.6229(7) 0.2928(3) -0.0323(3) 0.0499(15) Uani 1 1 d . . .
H10A H 0.5388 0.2832 -0.0621 0.060 Uiso 1 1 calc R . .
C9 C 0.7448(7) 0.2741(3) -0.0644(3) 0.0535(16) Uani 1 1 d . . .
H9A H 0.7446 0.2507 -0.1152 0.064 Uiso 1 1 calc R . .
C8 C 0.8660(7) 0.2893(3) -0.0226(3) 0.0501(15) Uani 1 1 d . . .
H8A H 0.9498 0.2768 -0.0456 0.060 Uiso 1 1 calc R . .
C7 C 0.8709(6) 0.3229(3) 0.0533(3) 0.0408(13) Uani 1 1 d . . .
C13 C 0.4833(6) 0.3474(4) 0.0733(3) 0.0533(16) Uani 1 1 d . . .
H13A H 0.4192 0.3579 0.0271 0.080 Uiso 1 1 calc R . .
H13B H 0.4952 0.3898 0.1073 0.080 Uiso 1 1 calc R . .
H13C H 0.4467 0.3086 0.1051 0.080 Uiso 1 1 calc R . .
C12 C 1.0080(6) 0.3409(4) 0.0928(3) 0.0516(16) Uani 1 1 d . . .
H12A H 0.9989 0.3822 0.1282 0.077 Uiso 1 1 calc R . .
H12B H 1.0723 0.3521 0.0512 0.077 Uiso 1 1 calc R . .
H12C H 1.0427 0.3004 0.1249 0.077 Uiso 1 1 calc R . .
Cl5 Cl 0.1708(3) 0.47315(19) 0.33092(16) 0.1337(11) Uani 1 1 d D . .
Cl6 Cl 0.2686(2) 0.49583(17) 0.17301(14) 0.1140(9) Uani 1 1 d D . .
C1S C 0.2491(14) 0.4371(6) 0.2511(4) 0.085(4) Uani 0.522(11) 1 d PDU A 1
H1SA H 0.1944 0.3960 0.2304 0.102 Uiso 0.522(11) 1 calc PR A 1
H1SB H 0.3407 0.4192 0.2702 0.102 Uiso 0.522(11) 1 calc PR A 1
C2S C 0.3110(10) 0.4816(9) 0.2735(3) 0.085(4) Uani 0.478(11) 1 d PDU A 2
H2SA H 0.3680 0.5217 0.2946 0.102 Uiso 0.478(11) 1 calc PR A 2
H2SB H 0.3671 0.4379 0.2791 0.102 Uiso 0.478(11) 1 calc PR A 2

loop_
_atom_site_aniso_label
_atom_site_aniso_U_11
_atom_site_aniso_U_22
_atom_site_aniso_U_33
_atom_site_aniso_U_23
_atom_site_aniso_U_13
_atom_site_aniso_U_12
Ti1 0.0497(6) 0.0256(5) 0.0340(5) 0.0000(4) 0.0036(4) 0.0002(4)
Cl3 0.0498(9) 0.0516(9) 0.0437(8) 0.0067(6) 0.0064(7) 0.0075(7)
Cl2 0.0483(9) 0.0506(9) 0.0532(9) 0.0020(7) 0.0009(7) -0.0060(7)
Cl4 0.0924(12) 0.0282(7) 0.0402(8) -0.0024(6) 0.0065(8) 0.0000(7)
Cl1 0.0619(9) 0.0361(8) 0.0376(7) 0.0047(6) 0.0061(6) 0.0002(7)
N1 0.051(3) 0.025(2) 0.037(2) 0.0013(19) 0.002(2) 0.001(2)
N2 0.045(3) 0.034(3) 0.038(2) -0.005(2) 0.006(2) -0.001(2)
N3 0.036(2) 0.033(2) 0.032(2) 0.0010(19) 0.0019(19) 0.002(2)
C1 0.043(3) 0.028(3) 0.036(3) -0.002(2) 0.001(2) 0.002(2)
C2 0.071(4) 0.024(3) 0.050(4) -0.008(3) 0.005(3) -0.004(3)
C3 0.068(4) 0.030(3) 0.051(4) -0.010(3) 0.007(3) -0.002(3)
C4 0.040(3) 0.034(3) 0.035(3) 0.003(2) 0.004(2) 0.002(2)
C5 0.051(3) 0.030(3) 0.044(3) 0.009(2) 0.005(3) -0.001(3)
C24 0.064(4) 0.032(3) 0.067(4) 0.008(3) 0.004(3) 0.003(3)
C23 0.056(4) 0.034(3) 0.072(4) 0.006(3) 0.011(3) 0.002(3)
C25 0.085(5) 0.042(4) 0.049(4) 0.018(3) 0.006(3) 0.000(3)
C14 0.052(4) 0.030(3) 0.035(3) -0.008(2) 0.010(3) 0.000(3)
C19 0.052(4) 0.037(3) 0.041(3) -0.008(2) 0.006(3) 0.002(3)
C18 0.050(4) 0.046(4) 0.050(4) -0.005(3) 0.016(3) -0.006(3)
C17 0.069(4) 0.038(3) 0.042(3) -0.001(3) 0.007(3) -0.003(3)
C16 0.047(4) 0.041(3) 0.041(3) -0.004(3) 0.000(3) 0.000(3)
C15 0.045(3) 0.036(3) 0.042(3) -0.009(2) 0.007(3) -0.003(3)
C22 0.052(4) 0.060(4) 0.056(4) -0.007(3) 0.004(3) 0.008(3)
C21 0.083(5) 0.068(5) 0.043(4) 0.005(3) 0.010(3) -0.010(4)
C20 0.053(4) 0.052(4) 0.051(4) -0.004(3) 0.005(3) -0.006(3)
C6 0.052(4) 0.026(3) 0.034(3) 0.006(2) 0.006(3) 0.003(2)
C11 0.054(4) 0.034(3) 0.037(3) 0.002(2) 0.000(3) -0.002(3)
C10 0.065(4) 0.050(4) 0.034(3) 0.002(3) -0.005(3) -0.003(3)
C9 0.074(5) 0.054(4) 0.032(3) 0.001(3) 0.001(3) 0.000(3)
C8 0.066(4) 0.050(4) 0.035(3) 0.004(3) 0.012(3) 0.011(3)
C7 0.053(4) 0.037(3) 0.033(3) 0.006(2) 0.005(3) 0.005(3)
C13 0.048(4) 0.064(4) 0.046(3) 0.005(3) -0.004(3) 0.001(3)
C12 0.049(4) 0.066(4) 0.041(3) 0.007(3) 0.006(3) 0.001(3)
Cl5 0.117(2) 0.186(3) 0.1004(18) 0.0355(19) 0.0307(16) -0.029(2)
Cl6 0.0709(14) 0.197(3) 0.0758(14) 0.0037(15) 0.0174(11) 0.0001(16)
C1S 0.101(8) 0.062(7) 0.087(7) -0.021(6) -0.044(6) 0.027(6)
C2S 0.101(8) 0.062(7) 0.087(7) -0.021(6) -0.044(6) 0.027(6)

loop_
_atom_type_symbol
_atom_type_description
_atom_type_scat_dispersion_real
_atom_type_scat_dispersion_imag
_atom_type_scat_source
C C 0.0033 0.0016 'International Tables Vol C Tables 4.2.6.8 and 6.1.1.4'
H H 0.0000 0.0000 'International Tables Vol C Tables 4.2.6.8 and 6.1.1.4'
Cl Cl 0.1484 0.1585 'International Tables Vol C Tables 4.2.6.8 and 6.1.1.4'
N N 0.0061 0.0033 'International Tables Vol C Tables 4.2.6.8 and 6.1.1.4'
Ti Ti 0.2776 0.4457 'International Tables Vol C Tables 4.2.6.8 and 6.1.1.4'

loop_
_geom_angle_atom_site_label_1
_geom_angle_atom_site_label_2
_geom_angle_atom_site_label_3
_geom_angle
C1 Ti1 Cl1 97.19(14)
C1 Ti1 Cl3 82.16(15)
Cl1 Ti1 Cl3 92.49(6)
C1 Ti1 Cl4 158.65(15)
Cl1 Ti1 Cl4 104.16(6)
Cl3 Ti1 Cl4 96.34(7)
C1 Ti1 Cl2 83.34(15)
Cl1 Ti1 Cl2 92.17(6)
Cl3 Ti1 Cl2 165.21(7)
Cl4 Ti1 Cl2 96.11(7)
C1 Ti1 N3 70.42(16)
Cl1 Ti1 N3 167.58(11)
Cl3 Ti1 N3 85.17(11)
Cl4 Ti1 N3 88.23(11)
Cl2 Ti1 N3 87.27(11)
C1 N1 C2 110.2(4)
C1 N1 C4 119.6(4)
C2 N1 C4 130.2(4)
C1 N2 C3 110.5(4)
C1 N2 C14 128.6(4)
C3 N2 C14 120.8(4)
C4 N3 C6 122.3(4)
C4 N3 Ti1 119.1(3)
C6 N3 Ti1 118.6(3)
N2 C1 N1 104.7(4)
N2 C1 Ti1 136.7(4)
N1 C1 Ti1 118.6(3)
C3 C2 N1 106.2(5)
C2 C3 N2 108.3(5)
N3 C4 N1 112.3(4)
N3 C4 C5 132.6(5)
N1 C4 C5 115.1(4)
C4 C5 C25 115.2(4)
C4 C5 C23 108.7(4)
C25 C5 C23 105.9(5)
C4 C5 C24 108.9(5)
C25 C5 C24 105.4(5)
C23 C5 C24 112.9(5)
C19 C14 C15 122.8(5)
C19 C14 N2 118.1(5)
C15 C14 N2 118.9(5)
C14 C19 C18 117.2(5)
C14 C19 C22 122.2(5)
C18 C19 C22 120.5(5)
C17 C18 C19 121.6(5)
C16 C17 C18 118.4(5)
C16 C17 C21 121.1(6)
C18 C17 C21 120.5(6)
C17 C16 C15 122.5(5)
C16 C15 C14 117.4(5)
C16 C15 C20 120.6(5)
C14 C15 C20 121.9(5)
C7 C6 C11 121.9(5)
C7 C6 N3 119.5(5)
C11 C6 N3 118.4(5)
C10 C11 C6 117.9(5)
C10 C11 C13 118.7(5)
C6 C11 C13 123.4(5)
C9 C10 C11 121.3(6)
C8 C9 C10 119.5(6)
C9 C8 C7 122.1(6)
C6 C7 C8 117.1(5)
C6 C7 C12 124.3(5)
C8 C7 C12 118.6(5)
C1S Cl5 C2S 37.0(6)
C2S Cl6 C1S 36.9(6)
Cl5 C1S Cl6 113.5(6)
Cl6 C2S Cl5 113.3(6)

loop_
_geom_bond_atom_site_label_1
_geom_bond_atom_site_label_2
_geom_bond_distance
Ti1 C1 2.167(5)
Ti1 Cl1 2.2370(16)
Ti1 Cl3 2.2775(18)
Ti1 Cl4 2.2808(16)
Ti1 Cl2 2.2930(18)
Ti1 N3 2.358(4)
N1 C1 1.373(6)
N1 C2 1.392(7)
N1 C4 1.448(6)
N2 C1 1.344(6)
N2 C3 1.379(7)
N2 C14 1.453(7)
N3 C4 1.288(6)
N3 C6 1.463(6)
C2 C3 1.329(8)
C4 C5 1.535(7)
C5 C25 1.542(8)
C5 C23 1.552(8)
C5 C24 1.554(8)
C14 C19 1.390(8)
C14 C15 1.396(8)
C19 C18 1.403(8)
C19 C22 1.502(8)
C18 C17 1.397(8)
C17 C16 1.379(8)
C17 C21 1.512(8)
C16 C15 1.388(7)
C15 C20 1.504(8)
C6 C7 1.390(8)
C6 C11 1.403(7)
C11 C10 1.394(8)
C11 C13 1.508(8)
C10 C9 1.375(9)
C9 C8 1.367(8)
C8 C7 1.405(8)
C7 C12 1.494(8)
Cl5 C1S 1.704(6)
Cl5 C2S 1.717(6)
Cl6 C2S 1.712(6)
Cl6 C1S 1.721(6)
